data_2238953
loop_
_publ_author_name
'Nagalakshmi, R. A.'
'Suresh, J.'
'Jeyachandran, V.'
'Kumar, R. Ranjith'
'Lakshman, P. L. Nilantha'

_publ_section_title
;
 (3a<i>R</i>,8b<i>R</i>)-3a,8b-Dihydroxy-1-(4-methoxyphenyl)-2-methylsulfanyl-3-nitro-1,8b-dihydroindeno[1,2-<i>b</i>]pyrrol-4(3a<i>H</i>)-one
;
_journal_coeditor_code ZQ2211
_journal_issue 12
_journal_name_full 'Acta Crystallographica Section E'
_journal_page_first o1849
_journal_page_last o1850
_journal_paper_doi 10.1107/S1600536813031279
_journal_volume 69
_journal_year 2013
_chemical_formula_iupac 'C19 H16 N2 O6 S'
_chemical_formula_moiety 'C19 H16 N2 O6 S'
_chemical_formula_sum 'C19 H16 N2 O6 S'
_chemical_formula_weight 400.40
_chemical_name_systematic
(3a<i>R</i>,8b<i>R</i>)-3a,8b-Dihydroxy-1-(4-methoxyphenyl)-2-methylsulfanyl-3-nitro-1,8b-dihydroindeno[1,2-<i>b</i>]pyrrol-4(3a<i>H</i>)-one
_space_group_IT_number 14
_symmetry_cell_setting monoclinic
_symmetry_space_group_name_Hall '-P 2yn'
_symmetry_space_group_name_H-M 'P 1 21/n 1'
_atom_sites_solution_hydrogens geom
_atom_sites_solution_primary direct
_atom_sites_solution_secondary difmap
_audit_creation_method SHELXL-97
_cell_angle_alpha 90.00
_cell_angle_beta 97.684(3)
_cell_angle_gamma 90.00
_cell_formula_units_Z 4
_cell_length_a 13.6601(7)
_cell_length_b 8.5782(5)
_cell_length_c 15.2373(8)
_cell_measurement_reflns_used 2000
_cell_measurement_temperature 293(2)
_cell_measurement_theta_max 31
_cell_measurement_theta_min 2
_cell_volume 1769.46(17)
_computing_cell_refinement 'SAINT (Bruker, 2004)'
_computing_data_collection 'APEX2 (Bruker, 2004)'
_computing_data_reduction 'SAINT (Bruker, 2004)'
_computing_molecular_graphics 'PLATON (Spek, 2009)'
_computing_publication_material 'SHELXL97 (Sheldrick, 2008)'
_computing_structure_refinement 'SHELXL97 (Sheldrick, 2008)'
_computing_structure_solution 'SHELXS97 (Sheldrick, 2008)'
_diffrn_ambient_temperature 293(2)
_diffrn_detector_area_resol_mean 0
_diffrn_measured_fraction_theta_full 0.999
_diffrn_measured_fraction_theta_max 0.999
_diffrn_measurement_device_type 'Bruker Kappa APEXII'
_diffrn_measurement_method '\w and \f'
_diffrn_radiation_monochromator graphite
_diffrn_radiation_source 'fine-focus sealed tube'
_diffrn_radiation_type MoK\a
_diffrn_radiation_wavelength 0.71073
_diffrn_reflns_av_R_equivalents 0.0469
_diffrn_reflns_av_sigmaI/netI 0.0361
_diffrn_reflns_limit_h_max 15
_diffrn_reflns_limit_h_min -16
_diffrn_reflns_limit_k_max 7
_diffrn_reflns_limit_k_min -10
_diffrn_reflns_limit_l_max 18
_diffrn_reflns_limit_l_min -17
_diffrn_reflns_number 13771
_diffrn_reflns_theta_full 25.50
_diffrn_reflns_theta_max 25.50
_diffrn_reflns_theta_min 1.88
_diffrn_standards_interval_count 0
_diffrn_standards_interval_time 0
_diffrn_standards_number 0
_exptl_absorpt_coefficient_mu 0.225
_exptl_absorpt_correction_T_max 0.974
_exptl_absorpt_correction_T_min 0.967
_exptl_absorpt_correction_type multi-scan
_exptl_absorpt_process_details '(SADABS; Sheldrick, 1996)'
_exptl_crystal_colour yellow
_exptl_crystal_density_diffrn 1.503
_exptl_crystal_density_method 'not measured'
_exptl_crystal_description block
_exptl_crystal_F_000 832
_exptl_crystal_size_max 0.21
_exptl_crystal_size_mid 0.19
_exptl_crystal_size_min 0.18
_refine_diff_density_max 0.423
_refine_diff_density_min -0.436
_refine_ls_extinction_method none
_refine_ls_goodness_of_fit_ref 1.020
_refine_ls_hydrogen_treatment constr
_refine_ls_matrix_type full
_refine_ls_number_parameters 253
_refine_ls_number_reflns 3311
_refine_ls_number_restraints 0
_refine_ls_restrained_S_all 1.020
_refine_ls_R_factor_all 0.0649
_refine_ls_R_factor_gt 0.0526
_refine_ls_shift/su_max 0.000
_refine_ls_shift/su_mean 0.000
_refine_ls_structure_factor_coef Fsqd
_refine_ls_weighting_details 'w=1/[\s^2^(Fo^2^)+(0.0989P)^2^+0.7209P] where P=(Fo^2^+2Fc^2^)/3'
_refine_ls_weighting_scheme calc
_refine_ls_wR_factor_gt 0.1440
_refine_ls_wR_factor_ref 0.1553
_reflns_number_gt 2661
_reflns_number_total 3311
_reflns_threshold_expression I>2sigma(I)
_cod_data_source_file zq2211.cif
_cod_data_source_block I
_cod_original_sg_symbol_Hall '-p 2yn'
_cod_original_sg_symbol_H-M 'P 21/n'
_cod_database_code 2238953

loop_
_symmetry_equiv_pos_as_xyz
'x, y, z'
'-x+1/2, y+1/2, -z+1/2'
'-x, -y, -z'
'x-1/2, -y-1/2, z-1/2'

loop_
_atom_site_type_symbol
_atom_site_label
_atom_site_fract_x
_atom_site_fract_y
_atom_site_fract_z
_atom_site_U_iso_or_equiv
_atom_site_adp_type
_atom_site_calc_flag
_atom_site_refinement_flags
_atom_site_occupancy
_atom_site_symmetry_multiplicity
C C1 0.70509(13) 0.0236(3) 0.42776(14) 0.0363(5) Uani d . 1 1
C C2 0.82032(13) 0.0315(3) 0.43000(14) 0.0375(5) Uani d . 1 1
C C3 0.82888(14) 0.0735(3) 0.33568(15) 0.0387(5) Uani d . 1 1
C C4 0.73865(14) 0.0682(2) 0.28246(14) 0.0361(5) Uani d . 1 1
C C5 0.60238(18) 0.0213(4) 0.12776(17) 0.0575(7) Uani d . 1 1
H H5A 0.5917 0.0297 0.0644 0.086 Uiso calc R 1 1
H H5B 0.5551 0.0849 0.1525 0.086 Uiso calc R 1 1
H H5C 0.5948 -0.0854 0.1446 0.086 Uiso calc R 1 1
C C6 0.85309(15) 0.1658(3) 0.49362(14) 0.0407(5) Uani d . 1 1
C C7 0.76369(15) 0.2479(3) 0.51268(14) 0.0410(5) Uani d . 1 1
C C8 0.67980(14) 0.1644(3) 0.48003(13) 0.0389(5) Uani d . 1 1
C C9 0.58736(16) 0.2127(3) 0.49893(14) 0.0468(6) Uani d . 1 1
H H9 0.5307 0.1555 0.4797 0.056 Uiso calc R 1 1
C C10 0.58276(19) 0.3479(3) 0.54700(16) 0.0557(7) Uani d . 1 1
H H10 0.5218 0.3826 0.5599 0.067 Uiso calc R 1 1
C C11 0.6668(2) 0.4338(3) 0.57670(18) 0.0609(7) Uani d . 1 1
H H11 0.6611 0.5260 0.6077 0.073 Uiso calc R 1 1
C C12 0.75837(19) 0.3837(3) 0.56070(16) 0.0540(6) Uani d . 1 1
H H12 0.8151 0.4395 0.5816 0.065 Uiso calc R 1 1
C C13 0.56455(13) 0.0879(2) 0.31000(13) 0.0337(5) Uani d . 1 1
C C14 0.54498(14) 0.2415(3) 0.28747(14) 0.0393(5) Uani d . 1 1
H H14 0.5967 0.3094 0.2813 0.047 Uiso calc R 1 1
C C15 0.44902(14) 0.2942(3) 0.27415(15) 0.0413(5) Uani d . 1 1
H H15 0.4355 0.3966 0.2565 0.050 Uiso calc R 1 1
C C16 0.37246(13) 0.1939(3) 0.28725(14) 0.0367(5) Uani d . 1 1
C C17 0.39162(14) 0.0406(3) 0.30889(15) 0.0400(5) Uani d . 1 1
H H17 0.3400 -0.0268 0.3164 0.048 Uiso calc R 1 1
C C18 0.48858(14) -0.0138(3) 0.31960(14) 0.0377(5) Uani d . 1 1
H H18 0.5020 -0.1180 0.3331 0.045 Uiso calc R 1 1
C C19 0.20231(15) 0.1754(3) 0.30760(19) 0.0563(7) Uani d . 1 1
H H19A 0.1421 0.2340 0.2963 0.085 Uiso calc R 1 1
H H19B 0.2181 0.1579 0.3701 0.085 Uiso calc R 1 1
H H19C 0.1942 0.0771 0.2774 0.085 Uiso calc R 1 1
N N1 0.66559(11) 0.0372(2) 0.33164(11) 0.0349(4) Uani d . 1 1
N N2 0.91927(13) 0.0968(2) 0.30602(14) 0.0452(5) Uani d . 1 1
O O1 0.93701(11) 0.1960(2) 0.52411(12) 0.0554(5) Uani d . 1 1
O O2 0.67032(10) -0.11114(19) 0.46335(10) 0.0443(4) Uani d . 1 1
H H2 0.6844 -0.1868 0.4346 0.066 Uiso calc R 1 1
O O3 0.86160(10) -0.11224(19) 0.45807(11) 0.0475(4) Uani d . 1 1
H H3 0.9208 -0.1119 0.4537 0.071 Uiso calc R 1 1
O O4 0.92122(12) 0.1327(2) 0.22720(13) 0.0597(5) Uani d . 1 1
O O5 0.99515(11) 0.0817(2) 0.35945(13) 0.0621(5) Uani d . 1 1
O O6 0.28043(9) 0.2606(2) 0.27626(11) 0.0473(4) Uani d . 1 1
S S1 0.72558(4) 0.08679(9) 0.16864(4) 0.0526(2) Uani d . 1 1

loop_
_atom_site_aniso_label
_atom_site_aniso_U_11
_atom_site_aniso_U_22
_atom_site_aniso_U_33
_atom_site_aniso_U_12
_atom_site_aniso_U_13
_atom_site_aniso_U_23
C1 0.0206(9) 0.0434(13) 0.0459(11) 0.0030(8) 0.0079(8) 0.0032(9)
C2 0.0209(9) 0.0407(12) 0.0519(12) 0.0040(8) 0.0077(8) -0.0005(9)
C3 0.0242(9) 0.0430(13) 0.0514(12) 0.0010(8) 0.0143(8) -0.0048(9)
C4 0.0274(9) 0.0350(11) 0.0483(11) 0.0048(8) 0.0138(8) 0.0023(9)
C5 0.0478(13) 0.0747(19) 0.0499(13) 0.0045(12) 0.0060(10) -0.0085(13)
C6 0.0293(10) 0.0464(13) 0.0466(11) 0.0039(9) 0.0056(8) -0.0001(10)
C7 0.0343(10) 0.0467(13) 0.0424(11) 0.0065(9) 0.0067(8) 0.0003(9)
C8 0.0295(10) 0.0468(13) 0.0416(10) 0.0076(8) 0.0095(8) 0.0019(9)
C9 0.0335(10) 0.0617(16) 0.0482(12) 0.0097(10) 0.0158(9) 0.0032(11)
C10 0.0508(14) 0.0675(18) 0.0533(13) 0.0196(12) 0.0235(11) -0.0003(12)
C11 0.0675(17) 0.0617(18) 0.0571(15) 0.0136(13) 0.0216(13) -0.0126(13)
C12 0.0523(14) 0.0603(17) 0.0505(13) 0.0019(11) 0.0104(11) -0.0109(12)
C13 0.0189(9) 0.0404(12) 0.0426(11) 0.0019(7) 0.0074(7) 0.0010(8)
C14 0.0219(9) 0.0413(13) 0.0568(12) -0.0010(8) 0.0136(8) 0.0046(10)
C15 0.0272(10) 0.0400(13) 0.0583(13) 0.0042(8) 0.0118(9) 0.0090(10)
C16 0.0200(9) 0.0449(13) 0.0457(11) 0.0024(8) 0.0068(7) -0.0011(9)
C17 0.0218(9) 0.0444(13) 0.0547(12) -0.0044(8) 0.0086(8) 0.0008(10)
C18 0.0273(9) 0.0364(12) 0.0504(12) 0.0003(8) 0.0085(8) 0.0018(9)
C19 0.0245(10) 0.0686(17) 0.0778(17) 0.0003(10) 0.0140(10) 0.0083(14)
N1 0.0186(7) 0.0440(11) 0.0436(9) 0.0031(6) 0.0094(6) 0.0022(8)
N2 0.0292(9) 0.0450(12) 0.0653(13) -0.0016(7) 0.0203(8) -0.0069(9)
O1 0.0299(8) 0.0645(12) 0.0697(11) 0.0010(7) -0.0008(7) -0.0141(9)
O2 0.0334(8) 0.0465(10) 0.0547(9) 0.0002(6) 0.0126(6) 0.0093(7)
O3 0.0247(7) 0.0448(10) 0.0719(11) 0.0070(6) 0.0022(7) 0.0016(8)
O4 0.0439(9) 0.0645(12) 0.0767(12) -0.0021(8) 0.0300(8) 0.0084(10)
O5 0.0217(8) 0.0881(14) 0.0779(12) -0.0032(7) 0.0118(8) -0.0144(10)
O6 0.0194(6) 0.0518(10) 0.0723(10) 0.0048(6) 0.0117(6) 0.0072(8)
S1 0.0402(3) 0.0725(5) 0.0474(4) 0.0029(3) 0.0146(3) 0.0101(3)

loop_
_atom_type_symbol
_atom_type_description
_atom_type_scat_dispersion_real
_atom_type_scat_dispersion_imag
_atom_type_scat_source
C C 0.0033 0.0016 'International Tables Vol C Tables 4.2.6.8 and 6.1.1.4'
H H 0.0000 0.0000 'International Tables Vol C Tables 4.2.6.8 and 6.1.1.4'
N N 0.0061 0.0033 'International Tables Vol C Tables 4.2.6.8 and 6.1.1.4'
O O 0.0106 0.0060 'International Tables Vol C Tables 4.2.6.8 and 6.1.1.4'
S S 0.1246 0.1234 'International Tables Vol C Tables 4.2.6.8 and 6.1.1.4'

loop_
_geom_angle_atom_site_label_1
_geom_angle_atom_site_label_2
_geom_angle_atom_site_label_3
_geom_angle
O2 C1 N1 110.51(17)
O2 C1 C8 110.19(16)
N1 C1 C8 112.04(17)
O2 C1 C2 114.95(16)
N1 C1 C2 104.30(15)
C8 C1 C2 104.65(16)
O3 C2 C3 115.10(17)
O3 C2 C6 113.41(17)
C3 C2 C6 111.82(18)
O3 C2 C1 109.29(17)
C3 C2 C1 101.28(15)
C6 C2 C1 104.66(16)
C4 C3 N2 125.2(2)
C4 C3 C2 112.11(17)
N2 C3 C2 122.27(18)
N1 C4 C3 110.34(18)
N1 C4 S1 126.15(16)
C3 C4 S1 123.39(15)
S1 C5 H5A 109.5
S1 C5 H5B 109.5
H5A C5 H5B 109.5
S1 C5 H5C 109.5
H5A C5 H5C 109.5
H5B C5 H5C 109.5
O1 C6 C7 126.3(2)
O1 C6 C2 125.94(19)
C7 C6 C2 107.72(17)
C12 C7 C8 121.7(2)
C12 C7 C6 127.7(2)
C8 C7 C6 110.5(2)
C7 C8 C9 120.0(2)
C7 C8 C1 111.45(17)
C9 C8 C1 128.5(2)
C10 C9 C8 117.8(2)
C10 C9 H9 121.1
C8 C9 H9 121.1
C9 C10 C11 121.7(2)
C9 C10 H10 119.1
C11 C10 H10 119.1
C12 C11 C10 120.6(3)
C12 C11 H11 119.7
C10 C11 H11 119.7
C11 C12 C7 118.1(2)
C11 C12 H12 121.0
C7 C12 H12 121.0
C14 C13 C18 120.52(18)
C14 C13 N1 119.52(17)
C18 C13 N1 119.71(19)
C15 C14 C13 120.01(19)
C15 C14 H14 120.0
C13 C14 H14 120.0
C14 C15 C16 119.7(2)
C14 C15 H15 120.1
C16 C15 H15 120.1
O6 C16 C17 124.89(18)
O6 C16 C15 114.77(19)
C17 C16 C15 120.34(18)
C16 C17 C18 119.81(19)
C16 C17 H17 120.1
C18 C17 H17 120.1
C13 C18 C17 119.5(2)
C13 C18 H18 120.2
C17 C18 H18 120.2
O6 C19 H19A 109.5
O6 C19 H19B 109.5
H19A C19 H19B 109.5
O6 C19 H19C 109.5
H19A C19 H19C 109.5
H19B C19 H19C 109.5
C4 N1 C13 124.66(17)
C4 N1 C1 111.19(15)
C13 N1 C1 117.14(15)
O5 N2 O4 122.52(18)
O5 N2 C3 118.4(2)
O4 N2 C3 119.08(19)
C1 O2 H2 109.5
C2 O3 H3 109.5
C16 O6 C19 117.35(18)
C4 S1 C5 106.52(11)

loop_
_geom_bond_atom_site_label_1
_geom_bond_atom_site_label_2
_geom_bond_distance
C1 O2 1.387(3)
C1 N1 1.496(3)
C1 C8 1.512(3)
C1 C2 1.571(2)
C2 O3 1.399(3)
C2 C3 1.501(3)
C2 C6 1.533(3)
C3 C4 1.383(3)
C3 N2 1.385(3)
C4 N1 1.352(3)
C4 S1 1.727(2)
C5 S1 1.804(3)
C5 H5A 0.9600
C5 H5B 0.9600
C5 H5C 0.9600
C6 O1 1.206(3)
C6 C7 1.472(3)
C7 C12 1.383(3)
C7 C8 1.386(3)
C8 C9 1.395(3)
C9 C10 1.378(4)
C9 H9 0.9300
C10 C11 1.388(4)
C10 H10 0.9300
C11 C12 1.375(4)
C11 H11 0.9300
C12 H12 0.9300
C13 C14 1.378(3)
C13 C18 1.379(3)
C13 N1 1.443(2)
C14 C15 1.376(3)
C14 H14 0.9300
C15 C16 1.389(3)
C15 H15 0.9300
C16 O6 1.371(2)
C16 C17 1.372(3)
C17 C18 1.393(3)
C17 H17 0.9300
C18 H18 0.9300
C19 O6 1.427(3)
C19 H19A 0.9600
C19 H19B 0.9600
C19 H19C 0.9600
N2 O5 1.236(3)
N2 O4 1.244(3)
O2 H2 0.8200
O3 H3 0.8200

loop_
_geom_hbond_atom_site_label_D
_geom_hbond_atom_site_label_H
_geom_hbond_atom_site_label_A
_geom_hbond_site_symmetry_A
_geom_hbond_distance_DH
_geom_hbond_distance_HA
_geom_hbond_distance_DA
_geom_hbond_angle_DHA
O3 H3 O5 . 0.82 2.50 3.014(3) 122.0
O3 H3 O1 3_756 0.82 2.06 2.821(2) 154.8
C11 H11 O6 3_666 0.93 2.60 3.461(3) 155.1

loop_
_geom_torsion_atom_site_label_1
_geom_torsion_atom_site_label_2
_geom_torsion_atom_site_label_3
_geom_torsion_atom_site_label_4
_geom_torsion
O2 C1 C2 O3 7.7(2)
N1 C1 C2 O3 -113.49(18)
C8 C1 C2 O3 128.67(18)
O2 C1 C2 C3 129.54(19)
N1 C1 C2 C3 8.4(2)
C8 C1 C2 C3 -109.45(18)
O2 C1 C2 C6 -114.1(2)
N1 C1 C2 C6 124.73(18)
C8 C1 C2 C6 6.9(2)
O3 C2 C3 C4 109.7(2)
C6 C2 C3 C4 -119.03(19)
C1 C2 C3 C4 -8.1(2)
O3 C2 C3 N2 -63.6(3)
C6 C2 C3 N2 67.7(3)
C1 C2 C3 N2 178.6(2)
N2 C3 C4 N1 177.5(2)
C2 C3 C4 N1 4.4(3)
N2 C3 C4 S1 1.3(3)
C2 C3 C4 S1 -171.80(15)
O3 C2 C6 O1 49.2(3)
C3 C2 C6 O1 -82.9(3)
C1 C2 C6 O1 168.3(2)
O3 C2 C6 C7 -129.12(18)
C3 C2 C6 C7 98.72(19)
C1 C2 C6 C7 -10.1(2)
O1 C6 C7 C12 7.6(4)
C2 C6 C7 C12 -174.1(2)
O1 C6 C7 C8 -168.5(2)
C2 C6 C7 C8 9.9(3)
C12 C7 C8 C9 -3.1(3)
C6 C7 C8 C9 173.2(2)
C12 C7 C8 C1 178.3(2)
C6 C7 C8 C1 -5.3(3)
O2 C1 C8 C7 122.85(19)
N1 C1 C8 C7 -113.67(19)
C2 C1 C8 C7 -1.3(2)
O2 C1 C8 C9 -55.6(3)
N1 C1 C8 C9 67.9(3)
C2 C1 C8 C9 -179.7(2)
C7 C8 C9 C10 2.8(3)
C1 C8 C9 C10 -178.9(2)
C8 C9 C10 C11 -0.5(4)
C9 C10 C11 C12 -1.6(4)
C10 C11 C12 C7 1.4(4)
C8 C7 C12 C11 0.9(4)
C6 C7 C12 C11 -174.7(2)
C18 C13 C14 C15 -0.2(3)
N1 C13 C14 C15 -174.4(2)
C13 C14 C15 C16 2.8(3)
C14 C15 C16 O6 177.0(2)
C14 C15 C16 C17 -3.4(3)
O6 C16 C17 C18 -179.1(2)
C15 C16 C17 C18 1.4(3)
C14 C13 C18 C17 -1.9(3)
N1 C13 C18 C17 172.37(19)
C16 C17 C18 C13 1.3(3)
C3 C4 N1 C13 151.4(2)
S1 C4 N1 C13 -32.5(3)
C3 C4 N1 C1 1.8(2)
S1 C4 N1 C1 177.84(15)
C14 C13 N1 C4 -48.6(3)
C18 C13 N1 C4 137.1(2)
C14 C13 N1 C1 99.4(2)
C18 C13 N1 C1 -74.9(3)
O2 C1 N1 C4 -130.78(17)
C8 C1 N1 C4 105.92(19)
C2 C1 N1 C4 -6.7(2)
O2 C1 N1 C13 77.1(2)
C8 C1 N1 C13 -46.2(2)
C2 C1 N1 C13 -158.86(17)
C4 C3 N2 O5 -172.1(2)
C2 C3 N2 O5 0.3(3)
C4 C3 N2 O4 8.2(3)
C2 C3 N2 O4 -179.4(2)
C17 C16 O6 C19 14.1(3)
C15 C16 O6 C19 -166.3(2)
N1 C4 S1 C5 -10.5(2)
C3 C4 S1 C5 165.1(2)
